data_4316148
loop_
_publ_author_name
'Mohamed Dakkach'
'M. Isabel L\'opez'
'Isabel Romero'
'Montserrat Rodr\'iguez'
'Ahmed Atlamsani'
'Teodor Parella'
'Xavier Fontrodona'
'Antoni Llobet'

_publ_contact_author_address
;Institute of Chemical Research of Catalonia (ICIQ),
Av. Pa\"isos Catalans 16, E-43007 Tarragona, Spain.
Departament de Qu\'imica i Servei de RMN 
Universitat Aut\`onoma de Barcelona, 
Cerdanyola del Vall\`es, E-08193 Barcelona, Spain.
;
_publ_contact_author_email allobet@ICIQ.ES
_publ_contact_author_name 'Llobet, A'
_publ_section_title
;
 New Ru(II) Complexes with Anionic and Neutral N-Donor Ligands as
 Epoxidation Catalysts: An Evaluation of Geometrical and Electronic
 Effects
;
_journal_name_full 'Inorganic Chemistry'
_journal_page_first 7072
_journal_page_last 7079
_journal_paper_doi 10.1021/ic100862y
_journal_volume 49
_journal_year 2010
_chemical_formula_sum 'C26 H22 Cl N5 Ru'
_chemical_formula_weight 541.01
_chemical_name_systematic
; 
 ? 
;
_space_group_IT_number 14
_symmetry_cell_setting monoclinic
_symmetry_space_group_name_Hall '-P 2ybc'
_symmetry_space_group_name_H-M 'P 1 21/c 1'
_atom_sites_solution_hydrogens geom
_atom_sites_solution_primary direct
_atom_sites_solution_secondary difmap
_audit_creation_method SHELXL-97
_cell_angle_alpha 90.00
_cell_angle_beta 112.627(14)
_cell_angle_gamma 90.00
_cell_formula_units_Z 4
_cell_length_a 8.1673(19)
_cell_length_b 26.172(6)
_cell_length_c 11.438(2)
_cell_measurement_temperature 300(2)
_cell_volume 2256.7(9)
_computing_cell_refinement 'BRUKER SMART'
_computing_data_collection 'BRUKER SMART'
_computing_data_reduction 'BRUKER SAINT'
_computing_structure_refinement 'SHELXL-97 (Sheldrick, 1997)'
_computing_structure_solution 'SHELXS-97 (Sheldrick, 1990)'
_diffrn_ambient_temperature 300(2)
_diffrn_measured_fraction_theta_full 0.999
_diffrn_measured_fraction_theta_max 0.999
_diffrn_measurement_device_type CCD
_diffrn_measurement_method 'phi and omega scans'
_diffrn_radiation_monochromator graphite
_diffrn_radiation_source 'fine-focus sealed tube'
_diffrn_radiation_type MoK\a
_diffrn_radiation_wavelength 0.71073
_diffrn_reflns_av_R_equivalents 0.0481
_diffrn_reflns_av_sigmaI/netI 0.0408
_diffrn_reflns_limit_h_max 10
_diffrn_reflns_limit_h_min -10
_diffrn_reflns_limit_k_max 0
_diffrn_reflns_limit_k_min -34
_diffrn_reflns_limit_l_max 15
_diffrn_reflns_limit_l_min -15
_diffrn_reflns_number 10609
_diffrn_reflns_theta_full 27.88
_diffrn_reflns_theta_max 27.88
_diffrn_reflns_theta_min 1.56
_exptl_absorpt_coefficient_mu 0.838
_exptl_absorpt_correction_type none
_exptl_crystal_colour violet
_exptl_crystal_density_diffrn 1.592
_exptl_crystal_density_method 'not measured'
_exptl_crystal_description block
_exptl_crystal_F_000 1096
_exptl_crystal_size_max 0.4
_exptl_crystal_size_mid 0.3
_exptl_crystal_size_min 0.3
_refine_diff_density_max 0.415
_refine_diff_density_min -0.605
_refine_diff_density_rms 0.080
_refine_ls_extinction_method none
_refine_ls_goodness_of_fit_ref 1.248
_refine_ls_hydrogen_treatment constr
_refine_ls_matrix_type full
_refine_ls_number_parameters 300
_refine_ls_number_reflns 5382
_refine_ls_number_restraints 0
_refine_ls_restrained_S_all 1.248
_refine_ls_R_factor_all 0.0617
_refine_ls_R_factor_gt 0.0517
_refine_ls_shift/su_max 0.000
_refine_ls_shift/su_mean 0.000
_refine_ls_structure_factor_coef Fsqd
_refine_ls_weighting_details 'calc w=1/[\s^2^(Fo^2^)+(0.0269P)^2^+3.3070P] where P=(Fo^2^+2Fc^2^)/3'
_refine_ls_weighting_scheme calc
_refine_ls_wR_factor_gt 0.1168
_refine_ls_wR_factor_ref 0.1204
_reflns_number_gt 4831
_reflns_number_total 5382
_reflns_threshold_expression >2sigma(I)
_cod_data_source_file ic100862y_si_002_1.cif
_cod_data_source_block trans-2
_cod_original_cell_volume 2256.7(8)
_cod_database_code 4316148

loop_
_symmetry_equiv_pos_as_xyz
'x, y, z'
'-x, y+1/2, -z+1/2'
'-x, -y, -z'
'x, -y-1/2, z-1/2'

loop_
_atom_site_label
_atom_site_type_symbol
_atom_site_fract_x
_atom_site_fract_y
_atom_site_fract_z
_atom_site_U_iso_or_equiv
_atom_site_adp_type
_atom_site_occupancy
_atom_site_symmetry_multiplicity
_atom_site_calc_flag
_atom_site_refinement_flags
_atom_site_disorder_assembly
_atom_site_disorder_group
Ru1 Ru 0.51755(4) 0.130809(12) 0.23901(3) 0.03821(11) Uani 1 1 d . . .
Cl1 Cl 0.26249(14) 0.12805(4) 0.03885(10) 0.0480(2) Uani 1 1 d . . .
N1 N 0.6274(4) 0.07184(12) 0.1776(3) 0.0363(7) Uani 1 1 d . . .
N2 N 0.6468(4) 0.16829(13) 0.1565(3) 0.0388(7) Uani 1 1 d . . .
N3 N 0.4531(4) 0.20417(13) 0.2675(3) 0.0429(8) Uani 1 1 d . . .
N4 N 0.3894(4) 0.09034(13) 0.3382(3) 0.0406(7) Uani 1 1 d . . .
N5 N 0.7125(4) 0.12869(12) 0.4197(3) 0.0417(7) Uani 1 1 d . . .
C1 C 0.6085(6) 0.02078(16) 0.1914(4) 0.0491(10) Uani 1 1 d . . .
H1A H 0.5427 0.0095 0.2371 0.059 Uiso 1 1 calc R . .
C2 C 0.6860(6) -0.01478(17) 0.1382(4) 0.0512(10) Uani 1 1 d . . .
H2A H 0.6739 -0.0495 0.1506 0.061 Uiso 1 1 calc R . .
C3 C 0.7794(7) 0.00058(19) 0.0681(5) 0.0620(14) Uani 1 1 d . . .
H3A H 0.8266 -0.0235 0.0299 0.074 Uiso 1 1 calc R . .
C4 C 0.8035(6) 0.05190(19) 0.0544(4) 0.0485(10) Uani 1 1 d . . .
H4A H 0.8703 0.0631 0.0093 0.058 Uiso 1 1 calc R . .
C5 C 0.7250(5) 0.08721(16) 0.1099(4) 0.0415(9) Uani 1 1 d . . .
C6 C 0.7408(6) 0.14285(17) 0.1007(4) 0.0457(9) Uani 1 1 d . . .
C7 C 0.8467(7) 0.1687(2) 0.0490(4) 0.0590(12) Uani 1 1 d . . .
H7A H 0.9160 0.1511 0.0139 0.071 Uiso 1 1 calc R . .
C8 C 0.8441(7) 0.2224(2) 0.0523(5) 0.0666(14) Uani 1 1 d . . .
H8A H 0.9160 0.2408 0.0211 0.080 Uiso 1 1 calc R . .
C9 C 0.7382(7) 0.24829(18) 0.1003(5) 0.0589(12) Uani 1 1 d . . .
H9A H 0.7317 0.2838 0.0961 0.071 Uiso 1 1 calc R . .
C10 C 0.6408(6) 0.22119(18) 0.1553(5) 0.0515(10) Uani 1 1 d . . .
C11 C 0.5268(6) 0.24028(18) 0.2177(4) 0.0520(11) Uani 1 1 d . . .
C12 C 0.4988(7) 0.29282(19) 0.2275(6) 0.0678(15) Uani 1 1 d . . .
H12A H 0.5480 0.3171 0.1914 0.081 Uiso 1 1 calc R . .
C13 C 0.3947(8) 0.3067(2) 0.2933(7) 0.084(2) Uani 1 1 d . . .
H13A H 0.3762 0.3412 0.3038 0.101 Uiso 1 1 calc R . .
C14 C 0.3182(7) 0.2708(2) 0.3433(6) 0.0738(16) Uani 1 1 d . . .
H14A H 0.2475 0.2805 0.3868 0.089 Uiso 1 1 calc R . .
C15 C 0.3489(7) 0.2191(2) 0.3275(5) 0.0631(13) Uani 1 1 d . . .
H15A H 0.2955 0.1944 0.3596 0.076 Uiso 1 1 calc R . .
C16 C 0.2257(6) 0.06956(19) 0.2890(5) 0.0518(11) Uani 1 1 d . . .
H16A H 0.1613 0.0722 0.2022 0.062 Uiso 1 1 calc R . .
C17 C 0.1486(7) 0.0443(2) 0.3629(5) 0.0665(14) Uani 1 1 d . . .
H17A H 0.0354 0.0304 0.3261 0.080 Uiso 1 1 calc R . .
C18 C 0.2432(8) 0.0405(3) 0.4895(5) 0.0753(17) Uani 1 1 d . . .
H18A H 0.1948 0.0236 0.5403 0.090 Uiso 1 1 calc R . .
C19 C 0.4089(7) 0.0613(2) 0.5430(5) 0.0701(15) Uani 1 1 d . . .
H19A H 0.4724 0.0592 0.6300 0.084 Uiso 1 1 calc R . .
C20 C 0.4824(6) 0.08593(17) 0.4662(4) 0.0462(9) Uani 1 1 d . . .
C21 C 0.6594(6) 0.10581(17) 0.5083(4) 0.0470(9) Uani 1 1 d . . .
C22 C 0.8004(6) 0.10645(19) 0.6297(5) 0.0525(11) Uani 1 1 d . . .
C23 C 0.9408(7) 0.12874(19) 0.6082(5) 0.0599(13) Uani 1 1 d . . .
H23A H 1.0542 0.1341 0.6689 0.072 Uiso 1 1 calc R . .
C24 C 0.8820(6) 0.14193(18) 0.4779(4) 0.0492(10) Uani 1 1 d . . .
C25 C 0.8052(8) 0.0869(2) 0.7542(4) 0.0676(15) Uani 1 1 d . . .
H25A H 0.9055 0.1012 0.8218 0.101 Uiso 1 1 calc R . .
H25B H 0.8149 0.0503 0.7561 0.101 Uiso 1 1 calc R . .
H25C H 0.6981 0.0966 0.7645 0.101 Uiso 1 1 calc R . .
C26 C 0.9902(7) 0.1664(2) 0.4155(5) 0.0643(14) Uani 1 1 d . . .
H26A H 0.9299 0.1961 0.3702 0.097 Uiso 1 1 calc R . .
H26B H 1.0080 0.1427 0.3573 0.097 Uiso 1 1 calc R . .
H26C H 1.1030 0.1761 0.4783 0.097 Uiso 1 1 calc R . .

loop_
_atom_site_aniso_label
_atom_site_aniso_U_11
_atom_site_aniso_U_22
_atom_site_aniso_U_33
_atom_site_aniso_U_23
_atom_site_aniso_U_13
_atom_site_aniso_U_12
Ru1 0.04573(18) 0.03256(16) 0.04113(18) -0.00140(13) 0.02201(13) -0.00105(13)
Cl1 0.0514(5) 0.0455(5) 0.0455(5) 0.0008(4) 0.0169(4) -0.0033(4)
N1 0.0416(16) 0.0357(16) 0.0325(15) -0.0057(13) 0.0151(13) -0.0059(13)
N2 0.0460(17) 0.0340(16) 0.0398(16) 0.0042(14) 0.0201(14) 0.0011(14)
N3 0.0444(18) 0.0333(16) 0.053(2) -0.0035(15) 0.0208(16) 0.0024(14)
N4 0.0456(18) 0.0406(18) 0.0419(17) 0.0009(15) 0.0238(15) -0.0029(14)
N5 0.0445(17) 0.0340(17) 0.0452(18) -0.0001(14) 0.0157(15) -0.0008(14)
C1 0.059(3) 0.036(2) 0.049(2) 0.0069(18) 0.017(2) -0.0019(18)
C2 0.058(3) 0.036(2) 0.058(3) -0.0059(19) 0.020(2) -0.0006(19)
C3 0.073(3) 0.050(3) 0.055(3) -0.021(2) 0.016(2) 0.018(2)
C4 0.041(2) 0.062(3) 0.040(2) -0.002(2) 0.0128(18) 0.0111(19)
C5 0.045(2) 0.040(2) 0.041(2) 0.0035(17) 0.0190(17) 0.0042(17)
C6 0.050(2) 0.048(2) 0.042(2) 0.0016(18) 0.0214(18) -0.0028(19)
C7 0.065(3) 0.071(3) 0.048(2) 0.003(2) 0.029(2) -0.009(3)
C8 0.074(3) 0.060(3) 0.078(4) 0.007(3) 0.044(3) -0.016(3)
C9 0.078(3) 0.038(2) 0.071(3) 0.011(2) 0.041(3) -0.013(2)
C10 0.056(3) 0.043(2) 0.055(3) 0.001(2) 0.020(2) 0.003(2)
C11 0.054(2) 0.043(2) 0.054(3) -0.006(2) 0.015(2) -0.001(2)
C12 0.071(3) 0.039(2) 0.093(4) -0.012(3) 0.031(3) -0.002(2)
C13 0.075(4) 0.062(4) 0.100(5) -0.019(3) 0.018(4) 0.017(3)
C14 0.057(3) 0.071(4) 0.092(4) -0.018(3) 0.028(3) 0.014(3)
C15 0.065(3) 0.061(3) 0.071(3) -0.014(3) 0.034(3) 0.007(2)
C16 0.042(2) 0.062(3) 0.056(3) 0.008(2) 0.024(2) -0.006(2)
C17 0.061(3) 0.064(3) 0.076(4) -0.001(3) 0.028(3) -0.016(3)
C18 0.079(4) 0.099(5) 0.049(3) 0.022(3) 0.027(3) -0.013(3)
C19 0.071(3) 0.077(4) 0.067(3) 0.019(3) 0.032(3) -0.020(3)
C20 0.053(2) 0.044(2) 0.044(2) -0.0044(18) 0.0201(19) -0.0020(18)
C21 0.054(2) 0.043(2) 0.042(2) -0.0010(18) 0.0158(18) 0.0036(19)
C22 0.050(2) 0.049(3) 0.058(3) -0.010(2) 0.020(2) -0.002(2)
C23 0.052(2) 0.055(3) 0.060(3) -0.015(2) 0.007(2) 0.010(2)
C24 0.052(2) 0.051(3) 0.046(2) -0.013(2) 0.0202(19) 0.006(2)
C25 0.093(4) 0.069(3) 0.031(2) 0.021(2) 0.012(2) 0.005(3)
C26 0.056(3) 0.079(4) 0.062(3) -0.016(3) 0.028(2) -0.013(3)

loop_
_atom_type_symbol
_atom_type_description
_atom_type_scat_dispersion_real
_atom_type_scat_dispersion_imag
_atom_type_scat_source
C C 0.0033 0.0016 'International Tables Vol C Tables 4.2.6.8 and 6.1.1.4'
H H 0.0000 0.0000 'International Tables Vol C Tables 4.2.6.8 and 6.1.1.4'
N N 0.0061 0.0033 'International Tables Vol C Tables 4.2.6.8 and 6.1.1.4'
Ru Ru -1.2594 0.8363 'International Tables Vol C Tables 4.2.6.8 and 6.1.1.4'
Cl Cl 0.1484 0.1585 'International Tables Vol C Tables 4.2.6.8 and 6.1.1.4'

loop_
_geom_angle_atom_site_label_1
_geom_angle_atom_site_label_2
_geom_angle_atom_site_label_3
_geom_angle
_geom_angle_site_symmetry_1
_geom_angle_site_symmetry_3
_geom_angle_publ_flag
N2 Ru1 N1 79.68(14) . . ?
N2 Ru1 N3 79.88(14) . . ?
N1 Ru1 N3 159.55(14) . . ?
N2 Ru1 N5 98.42(14) . . ?
N1 Ru1 N5 92.99(13) . . ?
N3 Ru1 N5 90.70(13) . . ?
N2 Ru1 N4 176.82(14) . . ?
N1 Ru1 N4 100.41(13) . . ?
N3 Ru1 N4 100.04(14) . . ?
N5 Ru1 N4 78.39(14) . . ?
N2 Ru1 Cl1 89.22(10) . . ?
N1 Ru1 Cl1 89.11(9) . . ?
N3 Ru1 Cl1 89.89(10) . . ?
N5 Ru1 Cl1 172.32(10) . . ?
N4 Ru1 Cl1 93.96(10) . . ?
C1 N1 C5 118.1(4) . . ?
C1 N1 Ru1 128.2(3) . . ?
C5 N1 Ru1 113.7(3) . . ?
C6 N2 C10 120.8(4) . . ?
C6 N2 Ru1 119.9(3) . . ?
C10 N2 Ru1 119.3(3) . . ?
C15 N3 C11 118.9(4) . . ?
C15 N3 Ru1 127.4(3) . . ?
C11 N3 Ru1 113.7(3) . . ?
C16 N4 C20 117.7(4) . . ?
C16 N4 Ru1 126.7(3) . . ?
C20 N4 Ru1 115.6(3) . . ?
C24 N5 C21 107.8(4) . . ?
C24 N5 Ru1 138.2(3) . . ?
C21 N5 Ru1 113.9(3) . . ?
N1 C1 C2 121.0(4) . . ?
N1 C1 H1A 119.5 . . ?
C2 C1 H1A 119.5 . . ?
C3 C2 C1 120.8(4) . . ?
C3 C2 H2A 119.6 . . ?
C1 C2 H2A 119.6 . . ?
C2 C3 C4 119.5(4) . . ?
C2 C3 H3A 120.3 . . ?
C4 C3 H3A 120.3 . . ?
C3 C4 C5 118.7(4) . . ?
C3 C4 H4A 120.7 . . ?
C5 C4 H4A 120.7 . . ?
N1 C5 C4 121.9(4) . . ?
N1 C5 C6 114.7(4) . . ?
C4 C5 C6 123.4(4) . . ?
N2 C6 C7 121.4(4) . . ?
N2 C6 C5 111.9(4) . . ?
C7 C6 C5 126.6(4) . . ?
C6 C7 C8 117.0(5) . . ?
C6 C7 H7A 121.5 . . ?
C8 C7 H7A 121.5 . . ?
C9 C8 C7 121.6(5) . . ?
C9 C8 H8A 119.2 . . ?
C7 C8 H8A 119.2 . . ?
C8 C9 C10 119.4(4) . . ?
C8 C9 H9A 120.3 . . ?
C10 C9 H9A 120.3 . . ?
C9 C10 N2 119.5(4) . . ?
C9 C10 C11 129.2(4) . . ?
N2 C10 C11 111.3(4) . . ?
N3 C11 C12 122.4(5) . . ?
N3 C11 C10 115.8(4) . . ?
C12 C11 C10 121.8(5) . . ?
C13 C12 C11 116.9(6) . . ?
C13 C12 H12A 121.5 . . ?
C11 C12 H12A 121.5 . . ?
C14 C13 C12 121.5(5) . . ?
C14 C13 H13A 119.3 . . ?
C12 C13 H13A 119.3 . . ?
C13 C14 C15 118.4(6) . . ?
C13 C14 H14A 120.8 . . ?
C15 C14 H14A 120.8 . . ?
N3 C15 C14 121.9(5) . . ?
N3 C15 H15A 119.1 . . ?
C14 C15 H15A 119.1 . . ?
N4 C16 C17 122.9(5) . . ?
N4 C16 H16A 118.6 . . ?
C17 C16 H16A 118.6 . . ?
C18 C17 C16 118.4(5) . . ?
C18 C17 H17A 120.8 . . ?
C16 C17 H17A 120.8 . . ?
C17 C18 C19 120.5(5) . . ?
C17 C18 H18A 119.8 . . ?
C19 C18 H18A 119.8 . . ?
C18 C19 C20 119.6(5) . . ?
C18 C19 H19A 120.2 . . ?
C20 C19 H19A 120.2 . . ?
N4 C20 C19 121.0(4) . . ?
N4 C20 C21 113.6(4) . . ?
C19 C20 C21 125.2(4) . . ?
N5 C21 C22 110.2(4) . . ?
N5 C21 C20 118.1(4) . . ?
C22 C21 C20 131.7(4) . . ?
C23 C22 C21 104.2(4) . . ?
C23 C22 C25 126.1(5) . . ?
C21 C22 C25 129.7(5) . . ?
C22 C23 C24 108.6(4) . . ?
C22 C23 H23A 125.7 . . ?
C24 C23 H23A 125.7 . . ?
N5 C24 C23 109.1(4) . . ?
N5 C24 C26 124.9(4) . . ?
C23 C24 C26 126.0(4) . . ?
C22 C25 H25A 109.5 . . ?
C22 C25 H25B 109.5 . . ?
H25A C25 H25B 109.5 . . ?
C22 C25 H25C 109.5 . . ?
H25A C25 H25C 109.5 . . ?
H25B C25 H25C 109.5 . . ?
C24 C26 H26A 109.5 . . ?
C24 C26 H26B 109.5 . . ?
H26A C26 H26B 109.5 . . ?
C24 C26 H26C 109.5 . . ?
H26A C26 H26C 109.5 . . ?
H26B C26 H26C 109.5 . . ?

loop_
_geom_bond_atom_site_label_1
_geom_bond_atom_site_label_2
_geom_bond_distance
_geom_bond_site_symmetry_2
_geom_bond_publ_flag
Ru1 N2 1.932(3) . ?
Ru1 N1 2.041(3) . ?
Ru1 N3 2.050(3) . ?
Ru1 N5 2.068(3) . ?
Ru1 N4 2.102(3) . ?
Ru1 Cl1 2.4324(13) . ?
N1 C1 1.361(5) . ?
N1 C5 1.368(5) . ?
N2 C6 1.349(5) . ?
N2 C10 1.385(5) . ?
N3 C15 1.340(6) . ?
N3 C11 1.358(6) . ?
N4 C16 1.350(5) . ?
N4 C20 1.370(5) . ?
N5 C24 1.331(5) . ?
N5 C21 1.382(6) . ?
C1 C2 1.390(6) . ?
C1 H1A 0.9300 . ?
C2 C3 1.363(7) . ?
C2 H2A 0.9300 . ?
C3 C4 1.375(7) . ?
C3 H3A 0.9300 . ?
C4 C5 1.407(6) . ?
C4 H4A 0.9300 . ?
C5 C6 1.469(6) . ?
C6 C7 1.396(6) . ?
C7 C8 1.407(7) . ?
C7 H7A 0.9300 . ?
C8 C9 1.369(7) . ?
C8 H8A 0.9300 . ?
C9 C10 1.384(6) . ?
C9 H9A 0.9300 . ?
C10 C11 1.462(7) . ?
C11 C12 1.406(6) . ?
C12 C13 1.384(9) . ?
C12 H12A 0.9300 . ?
C13 C14 1.369(9) . ?
C13 H13A 0.9300 . ?
C14 C15 1.401(7) . ?
C14 H14A 0.9300 . ?
C15 H15A 0.9300 . ?
C16 C17 1.399(7) . ?
C16 H16A 0.9300 . ?
C17 C18 1.358(7) . ?
C17 H17A 0.9300 . ?
C18 C19 1.366(8) . ?
C18 H18A 0.9300 . ?
C19 C20 1.397(6) . ?
C19 H19A 0.9300 . ?
C20 C21 1.434(6) . ?
C21 C22 1.423(6) . ?
C22 C23 1.390(7) . ?
C22 C25 1.500(6) . ?
C23 C24 1.421(7) . ?
C23 H23A 0.9300 . ?
C24 C26 1.478(7) . ?
C25 H25A 0.9600 . ?
C25 H25B 0.9600 . ?
C25 H25C 0.9600 . ?
C26 H26A 0.9600 . ?
C26 H26B 0.9600 . ?
C26 H26C 0.9600 . ?
